data_4081907
loop_
_publ_author_name
'Nguyen, Duc Hanh'
'P\'erez-Torrente, Jes\'us J.'
'Jim\'enez, M. Victoria'
'Modrego, F. Javier'
'G\'omez-Bautista, Daniel'
'Lahoz, Fernando J.'
'Oro, Luis A.'

_publ_section_title
;
 Unsaturated Iridium(III) Complexes Supported by a Quinolato--Carboxylato
 ONO Pincer-Type Ligand: Synthesis, Reactivity, and Catalytic C--H
 Functionalization
;
_journal_issue 23
_journal_name_full Organometallics
_journal_page_first 6918
_journal_paper_doi 10.1021/om400768n
_journal_volume 32
_journal_year 2013
_chemical_formula_moiety 'C19 H22 Ir N O4, 2(C H2 Cl2)'
_chemical_formula_sum 'C21 H26 Cl4 Ir N O4'
_chemical_formula_weight 690.43
_chemical_name_systematic
; 
 ? 
;
_space_group_IT_number 2
_symmetry_cell_setting triclinic
_symmetry_space_group_name_Hall '-P 1'
_symmetry_space_group_name_H-M 'P -1'
_atom_sites_solution_hydrogens geom
_atom_sites_solution_primary direct
_atom_sites_solution_secondary difmap
_audit_creation_method SHELXL-97
_cell_angle_alpha 98.1630(10)
_cell_angle_beta 113.8100(10)
_cell_angle_gamma 100.9380(10)
_cell_formula_units_Z 2
_cell_length_a 10.0950(7)
_cell_length_b 11.0369(8)
_cell_length_c 12.0268(9)
_cell_measurement_reflns_used 8815
_cell_measurement_temperature 100(2)
_cell_measurement_theta_max 27.03
_cell_measurement_theta_min 2.2
_cell_volume 1167.49(15)
_computing_cell_refinement 'SAINT+ v. 6.45 (Bruker AXS, 2003)'
_computing_data_collection 'SMART v. 5.611 (Bruker AXS, 2000)'
_computing_data_reduction 'SAINT+ v. 6.45 (Bruker AXS, 2003)'
_computing_molecular_graphics 'XP program, SHELXTL v6.12, Bruker2000'
_computing_publication_material 'XCIF program, SHELXTLv6.12, BrukerAXS'
_computing_structure_refinement 'SHELXL-97 (Sheldrick, 1997)'
_computing_structure_solution 'SHELXS-97 (Sheldrick, 1990)'
_diffrn_ambient_temperature 100(2)
_diffrn_detector_area_resol_mean 8.26
_diffrn_measured_fraction_theta_full 0.990
_diffrn_measured_fraction_theta_max 0.990
_diffrn_measurement_device_type 'Bruker SMART APEX CCD system'
_diffrn_measurement_method '\w rotations with narrow frames'
_diffrn_radiation_monochromator graphite
_diffrn_radiation_source 'fine-focus sealed tube'
_diffrn_radiation_type MoK\a
_diffrn_radiation_wavelength 0.71073
_diffrn_reflns_av_R_equivalents 0.0278
_diffrn_reflns_av_sigmaI/netI 0.0315
_diffrn_reflns_limit_h_max 12
_diffrn_reflns_limit_h_min -12
_diffrn_reflns_limit_k_max 14
_diffrn_reflns_limit_k_min -14
_diffrn_reflns_limit_l_max 15
_diffrn_reflns_limit_l_min -15
_diffrn_reflns_number 13820
_diffrn_reflns_theta_full 27.04
_diffrn_reflns_theta_max 27.04
_diffrn_reflns_theta_min 1.94
_exptl_absorpt_coefficient_mu 6.205
_exptl_absorpt_correction_T_max 0.4563
_exptl_absorpt_correction_T_min 0.3557
_exptl_absorpt_correction_type multi-scan
_exptl_absorpt_process_details
; 
 SADABS: Area-Detector Absorption Correction. (1996)  Bruker-AXS 
 within SAINT+ package, v. 6.45.                    
;
_exptl_crystal_colour red
_exptl_crystal_density_diffrn 1.964
_exptl_crystal_density_method 'not measured'
_exptl_crystal_description 'irregular block'
_exptl_crystal_F_000 672
_exptl_crystal_size_max 0.211
_exptl_crystal_size_mid 0.203
_exptl_crystal_size_min 0.152
_refine_diff_density_max 3.440
_refine_diff_density_min -0.756
_refine_diff_density_rms 0.160
_refine_ls_extinction_method none
_refine_ls_goodness_of_fit_ref 1.103
_refine_ls_hydrogen_treatment mixed
_refine_ls_matrix_type full
_refine_ls_number_parameters 360
_refine_ls_number_reflns 5070
_refine_ls_number_restraints 0
_refine_ls_restrained_S_all 1.103
_refine_ls_R_factor_all 0.0274
_refine_ls_R_factor_gt 0.0257
_refine_ls_shift/su_max 0.026
_refine_ls_shift/su_mean 0.001
_refine_ls_structure_factor_coef Fsqd
_refine_ls_weighting_details 'calc w=1/[\s^2^(Fo^2^)+(0.0400P)^2^+0.1568P] where P=(Fo^2^+2Fc^2^)/3'
_refine_ls_weighting_scheme calc
_refine_ls_wR_factor_gt 0.0634
_refine_ls_wR_factor_ref 0.0641
_reflns_d_resolution_high 0.7817
_reflns_number_gt 4836
_reflns_number_total 5070
_reflns_threshold_expression >2sigma(I)
_cod_data_source_file om400768n_si_002.cif
_cod_data_source_block compnd_1
_cod_original_sg_symbol_H-M P-1
_cod_database_code 4081907
_shelx_title ' fjl61as in P-1'
_shelx_f_calc_maximum 300.09
_shelx_f_squared_multiplier 1.000

loop_
_symmetry_equiv_pos_as_xyz
'x, y, z'
'-x, -y, -z'

loop_
_atom_site_label
_atom_site_type_symbol
_atom_site_fract_x
_atom_site_fract_y
_atom_site_fract_z
_atom_site_U_iso_or_equiv
_atom_site_adp_type
_atom_site_occupancy
_atom_site_symmetry_multiplicity
_atom_site_calc_flag
Ir1 Ir 0.895896(13) 0.688996(11) 0.060455(11) 0.01264(6) Uani 1 1 d
N1 N 1.0697(3) 0.8143(3) 0.2024(3) 0.0147(6) Uani 1 1 d
O1 O 0.8041(3) 0.7432(2) 0.1810(2) 0.0179(5) Uani 1 1 d
O2 O 0.8610(3) 0.8743(2) 0.3634(2) 0.0205(5) Uani 1 1 d
O3 O 1.0649(3) 0.6751(2) 0.0047(2) 0.0162(5) Uani 1 1 d
O4 O 0.9575(3) 0.5300(3) 0.1553(3) 0.0221(6) Uani 1 1 d
H4M H 0.941(6) 0.462(5) 0.099(5) 0.038(14) Uiso 1 1 d
C1 C 0.8959(4) 0.8308(3) 0.2826(3) 0.0166(7) Uani 1 1 d
C2 C 1.0535(4) 0.8778(4) 0.2961(3) 0.0165(7) Uani 1 1 d
C3 C 1.1767(4) 0.9731(4) 0.3915(3) 0.0178(7) Uani 1 1 d
H3 H 1.162(5) 1.024(4) 0.452(4) 0.021 Uiso 1 1 d
C4 C 1.3118(4) 0.9988(4) 0.3859(3) 0.0184(7) Uani 1 1 d
H4 H 1.390(5) 1.064(4) 0.441(4) 0.022 Uiso 1 1 d
C5 C 1.3297(4) 0.9300(3) 0.2855(3) 0.0173(7) Uani 1 1 d
C6 C 1.4630(4) 0.9461(4) 0.2698(3) 0.0192(7) Uani 1 1 d
H6 H 1.549(5) 1.005(4) 0.323(4) 0.023 Uiso 1 1 d
C7 C 1.4599(4) 0.8704(4) 0.1662(4) 0.0199(7) Uani 1 1 d
H7 H 1.546(5) 0.875(4) 0.151(4) 0.024 Uiso 1 1 d
C8 C 1.3287(4) 0.7786(4) 0.0738(3) 0.0185(7) Uani 1 1 d
H8 H 1.331(5) 0.727(4) 0.003(4) 0.022 Uiso 1 1 d
C9 C 1.1958(4) 0.7597(3) 0.0853(3) 0.0152(7) Uani 1 1 d
C10 C 1.2019(4) 0.8371(3) 0.1938(3) 0.0154(7) Uani 1 1 d
C11 C 0.8458(4) 0.8278(4) -0.0344(3) 0.0185(7) Uani 1 1 d
H11 H 0.924(5) 0.908(4) 0.008(4) 0.025(11) Uiso 1 1 d
C12 C 0.7042(5) 0.8637(4) -0.0418(4) 0.0232(8) Uani 1 1 d
H12A H 0.700(5) 0.939(5) -0.082(4) 0.028 Uiso 1 1 d
H12B H 0.716(5) 0.892(4) 0.040(5) 0.028 Uiso 1 1 d
C13 C 0.5577(5) 0.7597(4) -0.1230(4) 0.0263(9) Uani 1 1 d
H13A H 0.540(5) 0.744(4) -0.212(4) 0.032 Uiso 1 1 d
H13B H 0.476(6) 0.787(5) -0.125(4) 0.032 Uiso 1 1 d
C14 C 0.5474(4) 0.6379(4) -0.0765(4) 0.0228(8) Uani 1 1 d
H14A H 0.539(5) 0.654(4) -0.002(5) 0.027 Uiso 1 1 d
H14B H 0.442(5) 0.573(4) -0.135(4) 0.027 Uiso 1 1 d
C15 C 0.6688(4) 0.5709(4) -0.0600(3) 0.0189(7) Uani 1 1 d
H15 H 0.669(5) 0.506(4) -0.021(4) 0.023 Uiso 1 1 d
C16 C 0.7556(4) 0.5671(4) -0.1260(3) 0.0173(7) Uani 1 1 d
H16 H 0.794(5) 0.495(4) -0.124(4) 0.021 Uiso 1 1 d
C17 C 0.7541(5) 0.6397(4) -0.2245(3) 0.0216(8) Uani 1 1 d
H17A H 0.656(5) 0.626(4) -0.278(4) 0.026 Uiso 1 1 d
H17B H 0.799(5) 0.598(4) -0.267(4) 0.026 Uiso 1 1 d
C18 C 0.8374(5) 0.7821(4) -0.1649(4) 0.0224(8) Uani 1 1 d
H18A H 0.932(6) 0.795(4) -0.160(4) 0.027 Uiso 1 1 d
H18B H 0.793(5) 0.837(4) -0.218(4) 0.027 Uiso 1 1 d
C19 C 0.9170(6) 0.4944(4) 0.2487(4) 0.0270(9) Uani 1 1 d
H19A H 0.914(6) 0.565(5) 0.304(5) 0.040 Uiso 1 1 d
H19B H 0.991(6) 0.468(5) 0.304(5) 0.040 Uiso 1 1 d
H19C H 0.823(6) 0.433(5) 0.211(5) 0.040 Uiso 1 1 d
C20S C 0.5824(5) 0.6642(4) 0.3586(4) 0.0289(9) Uani 1 1 d
H20A H 0.533(6) 0.633(5) 0.281(5) 0.035 Uiso 1 1 d
H20B H 0.641(6) 0.742(5) 0.383(5) 0.035 Uiso 1 1 d
Cl1 Cl 0.45462(13) 0.67615(10) 0.42321(11) 0.0365(2) Uani 1 1 d
Cl2 Cl 0.69744(13) 0.56673(11) 0.42487(11) 0.0364(2) Uani 1 1 d
C21S C 0.9126(5) 0.1879(4) 0.3825(4) 0.0306(9) Uani 1 1 d
H21A H 1.009(6) 0.251(5) 0.410(5) 0.037 Uiso 1 1 d
H21B H 0.922(6) 0.113(5) 0.420(5) 0.037 Uiso 1 1 d
Cl3 Cl 0.81510(12) 0.12869(10) 0.21877(9) 0.0304(2) Uani 1 1 d
Cl4 Cl 0.81370(15) 0.27464(11) 0.44020(11) 0.0415(3) Uani 1 1 d

loop_
_atom_site_aniso_label
_atom_site_aniso_U_11
_atom_site_aniso_U_22
_atom_site_aniso_U_33
_atom_site_aniso_U_23
_atom_site_aniso_U_13
_atom_site_aniso_U_12
Ir1 0.01306(8) 0.01321(8) 0.01220(8) 0.00135(5) 0.00660(6) 0.00379(5)
N1 0.0162(15) 0.0151(14) 0.0126(13) 0.0024(11) 0.0057(11) 0.0060(11)
O1 0.0200(13) 0.0204(13) 0.0176(12) 0.0032(10) 0.0120(10) 0.0076(10)
O2 0.0225(13) 0.0230(14) 0.0185(12) 0.0017(10) 0.0128(11) 0.0057(11)
O3 0.0132(12) 0.0177(13) 0.0166(12) -0.0009(10) 0.0074(10) 0.0034(10)
O4 0.0330(16) 0.0210(14) 0.0184(13) 0.0036(11) 0.0158(12) 0.0114(12)
C1 0.0184(18) 0.0175(18) 0.0156(16) 0.0045(13) 0.0079(14) 0.0074(14)
C2 0.0192(18) 0.0191(18) 0.0155(16) 0.0058(13) 0.0100(14) 0.0084(14)
C3 0.0206(18) 0.0180(18) 0.0143(16) 0.0026(13) 0.0067(14) 0.0073(14)
C4 0.0186(18) 0.0167(18) 0.0147(16) 0.0016(13) 0.0042(14) 0.0025(14)
C5 0.0179(17) 0.0161(17) 0.0172(17) 0.0024(13) 0.0068(14) 0.0066(14)
C6 0.0155(18) 0.0209(19) 0.0185(17) 0.0057(14) 0.0049(14) 0.0045(14)
C7 0.0155(18) 0.0226(19) 0.0249(19) 0.0069(15) 0.0113(15) 0.0061(14)
C8 0.0195(18) 0.0199(19) 0.0206(18) 0.0053(14) 0.0116(15) 0.0088(14)
C9 0.0178(17) 0.0156(17) 0.0139(16) 0.0045(13) 0.0070(13) 0.0079(13)
C10 0.0142(17) 0.0179(18) 0.0154(16) 0.0050(13) 0.0064(13) 0.0068(14)
C11 0.0235(19) 0.0162(18) 0.0178(17) 0.0068(14) 0.0103(15) 0.0055(15)
C12 0.026(2) 0.025(2) 0.0232(19) 0.0086(16) 0.0121(16) 0.0122(16)
C13 0.020(2) 0.036(2) 0.023(2) 0.0055(17) 0.0082(16) 0.0124(17)
C14 0.0187(19) 0.029(2) 0.0208(19) 0.0022(16) 0.0096(15) 0.0077(16)
C15 0.0138(17) 0.0215(19) 0.0183(17) 0.0026(14) 0.0063(14) 0.0016(14)
C16 0.0184(18) 0.0172(18) 0.0139(16) -0.0003(13) 0.0058(14) 0.0055(14)
C17 0.022(2) 0.029(2) 0.0165(17) 0.0051(15) 0.0102(16) 0.0093(16)
C18 0.025(2) 0.026(2) 0.0217(19) 0.0112(16) 0.0134(16) 0.0096(16)
C19 0.038(2) 0.028(2) 0.024(2) 0.0085(17) 0.0189(18) 0.0144(19)
C20S 0.027(2) 0.028(2) 0.028(2) 0.0041(18) 0.0116(18) 0.0031(18)
Cl1 0.0386(6) 0.0271(5) 0.0477(6) 0.0035(5) 0.0261(5) 0.0056(4)
Cl2 0.0386(6) 0.0384(6) 0.0382(6) 0.0142(5) 0.0188(5) 0.0155(5)
C21S 0.030(2) 0.029(2) 0.023(2) 0.0051(17) 0.0033(17) 0.0080(19)
Cl3 0.0302(5) 0.0357(6) 0.0248(5) 0.0058(4) 0.0121(4) 0.0091(4)
Cl4 0.0590(8) 0.0343(6) 0.0335(6) 0.0050(5) 0.0201(5) 0.0208(5)

loop_
_atom_type_symbol
_atom_type_description
_atom_type_scat_dispersion_real
_atom_type_scat_dispersion_imag
_atom_type_scat_source
C C 0.0033 0.0016 'International Tables Vol C Tables 4.2.6.8 and 6.1.1.4'
H H 0.0000 0.0000 'International Tables Vol C Tables 4.2.6.8 and 6.1.1.4'
N N 0.0061 0.0033 'International Tables Vol C Tables 4.2.6.8 and 6.1.1.4'
O O 0.0106 0.0060 'International Tables Vol C Tables 4.2.6.8 and 6.1.1.4'
Cl Cl 0.1484 0.1585 'International Tables Vol C Tables 4.2.6.8 and 6.1.1.4'
Ir Ir -1.4442 7.9887 'International Tables Vol C Tables 4.2.6.8 and 6.1.1.4'

loop_
_geom_angle_atom_site_label_1
_geom_angle_atom_site_label_2
_geom_angle_atom_site_label_3
_geom_angle
N1 Ir1 C11 91.19(14)
N1 Ir1 O1 77.34(11)
C11 Ir1 O1 93.87(13)
N1 Ir1 O3 80.15(11)
C11 Ir1 O3 90.99(13)
O1 Ir1 O3 157.05(10)
N1 Ir1 C15 161.39(14)
C11 Ir1 C15 88.61(15)
O1 Ir1 C15 84.11(12)
O3 Ir1 C15 118.46(12)
N1 Ir1 C16 160.11(14)
C11 Ir1 C16 81.54(15)
O1 Ir1 C16 121.42(12)
O3 Ir1 C16 81.48(12)
C15 Ir1 C16 37.71(13)
N1 Ir1 O4 90.04(11)
C11 Ir1 O4 175.81(11)
O1 Ir1 O4 90.30(10)
O3 Ir1 O4 85.28(10)
C15 Ir1 O4 91.50(13)
C16 Ir1 O4 96.00(12)
C2 N1 C10 122.7(3)
C2 N1 Ir1 120.8(3)
C10 N1 Ir1 116.3(2)
C1 O1 Ir1 115.4(2)
C9 O3 Ir1 110.9(2)
C19 O4 Ir1 125.5(2)
C19 O4 H4M 110(3)
Ir1 O4 H4M 110(3)
O2 C1 O1 124.2(3)
O2 C1 C2 120.7(3)
O1 C1 C2 115.0(3)
N1 C2 C3 119.7(3)
N1 C2 C1 111.1(3)
C3 C2 C1 129.2(3)
C4 C3 C2 119.3(3)
C4 C3 H3 121(3)
C2 C3 H3 119(3)
C3 C4 C5 121.1(3)
C3 C4 H4 122(3)
C5 C4 H4 117(3)
C10 C5 C6 117.1(3)
C10 C5 C4 116.3(3)
C6 C5 C4 126.6(3)
C7 C6 C5 118.8(3)
C7 C6 H6 118(3)
C5 C6 H6 123(3)
C6 C7 C8 123.0(3)
C6 C7 H7 123(3)
C8 C7 H7 114(3)
C9 C8 C7 120.2(3)
C9 C8 H8 119(3)
C7 C8 H8 120(3)
O3 C9 C8 125.7(3)
O3 C9 C10 118.3(3)
C8 C9 C10 116.0(3)
N1 C10 C5 120.9(3)
N1 C10 C9 114.1(3)
C5 C10 C9 124.9(3)
C12 C11 C18 112.4(3)
C12 C11 Ir1 114.3(3)
C18 C11 Ir1 107.2(3)
C12 C11 H11 103(3)
C18 C11 H11 108(3)
Ir1 C11 H11 111(3)
C11 C12 C13 114.6(3)
C11 C12 H12A 106(3)
C13 C12 H12A 107(3)
C11 C12 H12B 109(3)
C13 C12 H12B 112(3)
H12A C12 H12B 107(4)
C12 C13 C14 113.9(3)
C12 C13 H13A 110(3)
C14 C13 H13A 113(3)
C12 C13 H13B 111(3)
C14 C13 H13B 106(3)
H13A C13 H13B 104(4)
C15 C14 C13 118.6(3)
C15 C14 H14A 109(3)
C13 C14 H14A 109(3)
C15 C14 H14B 109(2)
C13 C14 H14B 109(2)
H14A C14 H14B 101(4)
C16 C15 C14 128.6(4)
C16 C15 Ir1 71.1(2)
C14 C15 Ir1 114.7(3)
C16 C15 H15 112(3)
C14 C15 H15 117(3)
Ir1 C15 H15 99(3)
C15 C16 C17 126.3(3)
C15 C16 Ir1 71.1(2)
C17 C16 Ir1 110.4(2)
C15 C16 H16 113(3)
C17 C16 H16 118(3)
Ir1 C16 H16 103(3)
C16 C17 C18 111.6(3)
C16 C17 H17A 106(3)
C18 C17 H17A 113(3)
C16 C17 H17B 104(3)
C18 C17 H17B 113(3)
H17A C17 H17B 108(4)
C11 C18 C17 112.9(3)
C11 C18 H18A 111(3)
C17 C18 H18A 108(3)
C11 C18 H18B 109(3)
C17 C18 H18B 113(3)
H18A C18 H18B 104(4)
O4 C19 H19A 114(3)
O4 C19 H19B 110(3)
H19A C19 H19B 100(4)
O4 C19 H19C 110(3)
H19A C19 H19C 110(4)
H19B C19 H19C 113(5)
Cl2 C20S Cl1 111.8(3)
Cl2 C20S H20A 109(4)
Cl1 C20S H20A 108(4)
Cl2 C20S H20B 107(3)
Cl1 C20S H20B 103(3)
H20A C20S H20B 117(5)
Cl3 C21S Cl4 111.5(2)
Cl3 C21S H21A 113(3)
Cl4 C21S H21A 102(3)
Cl3 C21S H21B 107(3)
Cl4 C21S H21B 109(3)
H21A C21S H21B 114(4)

loop_
_geom_bond_atom_site_label_1
_geom_bond_atom_site_label_2
_geom_bond_distance
Ir1 N1 1.974(3)
Ir1 C11 2.056(4)
Ir1 O1 2.090(2)
Ir1 O3 2.092(2)
Ir1 C15 2.168(4)
Ir1 C16 2.168(3)
Ir1 O4 2.275(3)
N1 C2 1.324(5)
N1 C10 1.360(5)
O1 C1 1.303(4)
O2 C1 1.228(4)
O3 C9 1.341(4)
O4 C19 1.421(5)
O4 H4M 0.87(5)
C1 C2 1.511(5)
C2 C3 1.406(5)
C3 C4 1.371(5)
C3 H3 0.93(4)
C4 C5 1.426(5)
C4 H4 0.89(5)
C5 C10 1.400(5)
C5 C6 1.415(5)
C6 C7 1.384(5)
C6 H6 0.89(5)
C7 C8 1.414(5)
C7 H7 0.95(4)
C8 C9 1.383(5)
C8 H8 0.96(4)
C9 C10 1.427(5)
C11 C12 1.526(5)
C11 C18 1.542(5)
C11 H11 0.97(5)
C12 C13 1.527(6)
C12 H12A 1.02(5)
C12 H12B 0.94(5)
C13 C14 1.529(6)
C13 H13A 1.00(5)
C13 H13B 0.93(5)
C14 C15 1.510(5)
C14 H14A 0.92(5)
C14 H14B 1.05(5)
C15 C16 1.401(5)
C15 H15 0.91(5)
C16 C17 1.519(5)
C16 H16 0.95(4)
C17 C18 1.544(6)
C17 H17A 0.90(5)
C17 H17B 0.94(5)
C18 H18A 0.92(5)
C18 H18B 0.98(5)
C19 H19A 0.96(5)
C19 H19B 0.90(5)
C19 H19C 0.94(5)
C20S Cl2 1.764(5)
C20S Cl1 1.769(5)
C20S H20A 0.84(5)
C20S H20B 0.88(5)
C21S Cl3 1.760(4)
C21S Cl4 1.768(5)
C21S H21A 0.98(5)
C21S H21B 0.99(5)

loop_
_geom_torsion_atom_site_label_1
_geom_torsion_atom_site_label_2
_geom_torsion_atom_site_label_3
_geom_torsion_atom_site_label_4
_geom_torsion
C11 Ir1 N1 C2 89.1(3)
O1 Ir1 N1 C2 -4.6(3)
O3 Ir1 N1 C2 179.9(3)
C15 Ir1 N1 C2 -0.1(6)
C16 Ir1 N1 C2 157.1(4)
O4 Ir1 N1 C2 -94.9(3)
C11 Ir1 N1 C10 -86.6(3)
O1 Ir1 N1 C10 179.7(3)
O3 Ir1 N1 C10 4.1(3)
C15 Ir1 N1 C10 -175.8(4)
C16 Ir1 N1 C10 -18.7(5)
O4 Ir1 N1 C10 89.3(3)
N1 Ir1 O1 C1 2.4(2)
C11 Ir1 O1 C1 -87.9(3)
O3 Ir1 O1 C1 13.8(4)
C15 Ir1 O1 C1 -176.1(3)
C16 Ir1 O1 C1 -170.4(2)
O4 Ir1 O1 C1 92.4(3)
N1 Ir1 O3 C9 -3.8(2)
C11 Ir1 O3 C9 87.2(2)
O1 Ir1 O3 C9 -15.2(4)
C15 Ir1 O3 C9 176.2(2)
C16 Ir1 O3 C9 168.5(2)
O4 Ir1 O3 C9 -94.7(2)
N1 Ir1 O4 C19 83.5(3)
O1 Ir1 O4 C19 6.2(3)
O3 Ir1 O4 C19 163.6(3)
C15 Ir1 O4 C19 -77.9(3)
C16 Ir1 O4 C19 -115.5(3)
Ir1 O1 C1 O2 179.7(3)
Ir1 O1 C1 C2 -0.3(4)
C10 N1 C2 C3 0.0(5)
Ir1 N1 C2 C3 -175.4(3)
C10 N1 C2 C1 -178.9(3)
Ir1 N1 C2 C1 5.6(4)
O2 C1 C2 N1 176.8(3)
O1 C1 C2 N1 -3.2(5)
O2 C1 C2 C3 -2.1(6)
O1 C1 C2 C3 177.9(4)
N1 C2 C3 C4 0.1(6)
C1 C2 C3 C4 178.9(4)
C2 C3 C4 C5 -0.5(6)
C3 C4 C5 C10 0.8(6)
C3 C4 C5 C6 -179.0(4)
C10 C5 C6 C7 0.1(5)
C4 C5 C6 C7 179.9(4)
C5 C6 C7 C8 1.0(6)
C6 C7 C8 C9 -1.0(6)
Ir1 O3 C9 C8 -177.6(3)
Ir1 O3 C9 C10 3.1(4)
C7 C8 C9 O3 -179.4(3)
C7 C8 C9 C10 -0.1(5)
C2 N1 C10 C5 0.3(5)
Ir1 N1 C10 C5 175.9(3)
C2 N1 C10 C9 -179.3(3)
Ir1 N1 C10 C9 -3.7(4)
C6 C5 C10 N1 179.2(3)
C4 C5 C10 N1 -0.6(5)
C6 C5 C10 C9 -1.3(6)
C4 C5 C10 C9 178.9(3)
O3 C9 C10 N1 0.2(5)
C8 C9 C10 N1 -179.2(3)
O3 C9 C10 C5 -179.4(3)
C8 C9 C10 C5 1.3(6)
N1 Ir1 C11 C12 -108.5(3)
O1 Ir1 C11 C12 -31.2(3)
O3 Ir1 C11 C12 171.3(3)
C15 Ir1 C11 C12 52.8(3)
C16 Ir1 C11 C12 90.1(3)
N1 Ir1 C11 C18 126.2(3)
O1 Ir1 C11 C18 -156.4(3)
O3 Ir1 C11 C18 46.0(3)
C15 Ir1 C11 C18 -72.4(3)
C16 Ir1 C11 C18 -35.2(3)
C18 C11 C12 C13 54.3(5)
Ir1 C11 C12 C13 -68.2(4)
C11 C12 C13 C14 61.9(4)
C12 C13 C14 C15 -56.7(5)
C13 C14 C15 C16 -29.9(6)
C13 C14 C15 Ir1 55.0(4)
N1 Ir1 C15 C16 167.5(4)
C11 Ir1 C15 C16 77.9(2)
O1 Ir1 C15 C16 172.0(2)
O3 Ir1 C15 C16 -12.4(3)
O4 Ir1 C15 C16 -97.9(2)
N1 Ir1 C15 C14 42.9(6)
C11 Ir1 C15 C14 -46.7(3)
O1 Ir1 C15 C14 47.3(3)
O3 Ir1 C15 C14 -137.1(3)
C16 Ir1 C15 C14 -124.6(4)
O4 Ir1 C15 C14 137.5(3)
C14 C15 C16 C17 5.0(6)
Ir1 C15 C16 C17 -101.9(4)
C14 C15 C16 Ir1 107.0(4)
N1 Ir1 C16 C15 -168.3(3)
C11 Ir1 C16 C15 -98.8(3)
O1 Ir1 C16 C15 -9.4(3)
O3 Ir1 C16 C15 169.0(2)
O4 Ir1 C16 C15 84.7(2)
N1 Ir1 C16 C17 -45.7(5)
C11 Ir1 C16 C17 23.9(3)
O1 Ir1 C16 C17 113.3(3)
O3 Ir1 C16 C17 -68.4(3)
C15 Ir1 C16 C17 122.7(4)
O4 Ir1 C16 C17 -152.7(2)
C15 C16 C17 C18 74.7(5)
Ir1 C16 C17 C18 -6.4(4)
C12 C11 C18 C17 -84.1(4)
Ir1 C11 C18 C17 42.3(4)
C16 C17 C18 C11 -22.9(5)
